data_7005112
loop_
_publ_author_name
'Baudron, St\'ephane A'
'Hosseini, Mir Wais'
'Kyritsakas, Nathalie'
'Kurmoo, Mohamedally'

_publ_section_title
;
 A stepwise approach to the formation of heterometallic discrete
 complexes and infinite architectures.
;
_journal_issue 11
_journal_name_full 'Dalton transactions (Cambridge, England : 2003)'
_journal_page_first 1129
_journal_page_last 1139
_journal_paper_doi 10.1039/b616841h
_journal_year 2007
_chemical_formula_moiety 'C24 H12 N4 Pd S4, 2(C8 H20 N)'
_chemical_formula_sum 'C40 H52 N6 Pd S4'
_chemical_formula_weight 851.52
_chemical_name_systematic
;
?
;
_space_group_IT_number 14
_symmetry_cell_setting monoclinic
_symmetry_space_group_name_Hall '-P 2yn'
_symmetry_space_group_name_H-M 'P 1 21/n 1'
_atom_sites_solution_hydrogens geom
_atom_sites_solution_primary direct
_atom_sites_solution_secondary difmap
_audit_creation_method SHELXL-97
_cell_angle_alpha 90.00
_cell_angle_beta 96.283(3)
_cell_angle_gamma 90.00
_cell_formula_units_Z 2
_cell_length_a 9.4747(6)
_cell_length_b 17.9376(15)
_cell_length_c 11.8826(9)
_cell_measurement_reflns_used 1706
_cell_measurement_temperature 173(2)
_cell_measurement_theta_max 21.55
_cell_measurement_theta_min 2.85
_cell_volume 2007.4(3)
_computing_cell_refinement 'Bruker SMART'
_computing_data_collection 'Bruker SMART'
_computing_data_reduction 'Bruker SAINT'
_computing_molecular_graphics 'Bruker SHELXTL'
_computing_publication_material 'Bruker SHELXTL'
_computing_structure_refinement 'Bruker SHELXTL'
_computing_structure_solution 'Bruker SHELXTL'
_diffrn_ambient_temperature 173(2)
_diffrn_measured_fraction_theta_full 0.955
_diffrn_measured_fraction_theta_max 0.96
_diffrn_measurement_device_type 'ccd area detector'
_diffrn_measurement_method 'phi and omega scans'
_diffrn_radiation_monochromator graphite
_diffrn_radiation_source 'fine-focus sealed tube'
_diffrn_radiation_type MoK\a
_diffrn_radiation_wavelength 0.71073
_diffrn_reflns_av_R_equivalents 0.0728
_diffrn_reflns_av_sigmaI/netI 0.0781
_diffrn_reflns_limit_h_max 11
_diffrn_reflns_limit_h_min -11
_diffrn_reflns_limit_k_max 23
_diffrn_reflns_limit_k_min -23
_diffrn_reflns_limit_l_max 14
_diffrn_reflns_limit_l_min -15
_diffrn_reflns_number 16071
_diffrn_reflns_theta_full 27.44
_diffrn_reflns_theta_max 27.44
_diffrn_reflns_theta_min 2.06
_exptl_absorpt_coefficient_mu 0.707
_exptl_absorpt_correction_T_max 0.9791
_exptl_absorpt_correction_T_min 0.9263
_exptl_absorpt_correction_type multi-scan
_exptl_absorpt_process_details sadabs
_exptl_crystal_colour yellow
_exptl_crystal_density_diffrn 1.409
_exptl_crystal_density_meas ?
_exptl_crystal_density_method .
_exptl_crystal_description platelet
_exptl_crystal_F_000 888
_exptl_crystal_size_max 0.11
_exptl_crystal_size_mid 0.04
_exptl_crystal_size_min 0.03
_refine_diff_density_max 0.593
_refine_diff_density_min -0.779
_refine_diff_density_rms 0.172
_refine_ls_extinction_method none
_refine_ls_goodness_of_fit_ref 1.006
_refine_ls_hydrogen_treatment riding
_refine_ls_matrix_type full
_refine_ls_number_parameters 232
_refine_ls_number_reflns 4419
_refine_ls_number_restraints 0
_refine_ls_restrained_S_all 1.006
_refine_ls_R_factor_all 0.0819
_refine_ls_R_factor_gt 0.0450
_refine_ls_shift/su_max 0.000
_refine_ls_shift/su_mean 0.000
_refine_ls_structure_factor_coef Fsqd
_refine_ls_weighting_details 'calc w=1/[\s^2^(Fo^2^)+(0.0718P)^2^+0.0000P] where P=(Fo^2^+2Fc^2^)/3'
_refine_ls_weighting_scheme calc
_refine_ls_wR_factor_gt 0.1036
_refine_ls_wR_factor_ref 0.1338
_reflns_number_gt 3052
_reflns_number_total 4419
_reflns_threshold_expression >2sigma(I)
_cod_data_source_file b616841h.txt
_cod_data_source_block e503b
_cod_original_sg_symbol_H-M 'P2(1)/n '
_cod_database_code 7005112

loop_
_symmetry_equiv_pos_as_xyz
'x, y, z'
'-x+1/2, y+1/2, -z+1/2'
'-x, -y, -z'
'x-1/2, -y-1/2, z-1/2'

loop_
_atom_site_label
_atom_site_type_symbol
_atom_site_fract_x
_atom_site_fract_y
_atom_site_fract_z
_atom_site_U_iso_or_equiv
_atom_site_adp_type
_atom_site_occupancy
_atom_site_symmetry_multiplicity
_atom_site_calc_flag
_atom_site_refinement_flags
_atom_site_disorder_assembly
_atom_site_disorder_group
C1 C -0.2122(4) 0.0313(2) -0.1859(3) 0.0206(8) Uani 1 1 d . . .
C2 C -0.3134(4) 0.0456(2) -0.2750(3) 0.0183(8) Uani 1 1 d . . .
C3 C -0.4634(4) 0.0629(2) -0.2681(3) 0.0198(8) Uani 1 1 d . . .
C4 C -0.5483(4) 0.0632(2) -0.1795(3) 0.0248(9) Uani 1 1 d . . .
H4 H -0.5128 0.0479 -0.1071 0.030 Uiso 1 1 calc R . .
C5 C -0.6875(4) 0.0871(2) -0.2031(3) 0.0290(10) Uani 1 1 d . . .
H5 H -0.7475 0.0878 -0.1462 0.035 Uiso 1 1 calc R . .
C6 C -0.7371(4) 0.1098(3) -0.3118(3) 0.0308(10) Uani 1 1 d . . .
H6 H -0.8306 0.1261 -0.3248 0.037 Uiso 1 1 calc R . .
C7 C -0.5265(4) 0.0854(2) -0.3754(3) 0.0200(8) Uani 1 1 d . . .
C8 C -0.2910(4) 0.0563(2) -0.3946(3) 0.0193(8) Uani 1 1 d . . .
C9 C -0.1736(4) 0.0495(2) -0.4548(3) 0.0266(9) Uani 1 1 d . . .
H9 H -0.0858 0.0345 -0.4194 0.032 Uiso 1 1 calc R . .
C10 C -0.1925(5) 0.0658(2) -0.5691(4) 0.0317(10) Uani 1 1 d . . .
H10 H -0.1162 0.0617 -0.6118 0.038 Uiso 1 1 calc R . .
C11 C -0.3231(5) 0.0879(2) -0.6205(3) 0.0301(10) Uani 1 1 d . . .
H11 H -0.3322 0.0974 -0.6978 0.036 Uiso 1 1 calc R . .
C12 C -0.4192(4) 0.0801(2) -0.4549(3) 0.0206(8) Uani 1 1 d . . .
N3 N 0.2247(4) 0.2143(2) 0.2541(3) 0.0378(10) Uani 1 1 d . . .
C13 C 0.2985(6) 0.1589(3) 0.1853(4) 0.0504(14) Uani 1 1 d . . .
H13A H 0.2337 0.1182 0.1637 0.060 Uiso 1 1 calc R . .
H13B H 0.3794 0.1383 0.2323 0.060 Uiso 1 1 calc R . .
C14 C 0.3499(9) 0.1921(4) 0.0782(5) 0.098(3) Uani 1 1 d . . .
H14A H 0.3962 0.1541 0.0387 0.147 Uiso 1 1 calc R . .
H14B H 0.4156 0.2318 0.0988 0.147 Uiso 1 1 calc R . .
H14C H 0.2702 0.2112 0.0300 0.147 Uiso 1 1 calc R . .
C15 C 0.3176(6) 0.2811(3) 0.2859(4) 0.0527(15) Uani 1 1 d . . .
H15A H 0.2684 0.3132 0.3345 0.063 Uiso 1 1 calc R . .
H15B H 0.3293 0.3089 0.2175 0.063 Uiso 1 1 calc R . .
C16 C 0.4632(6) 0.2641(3) 0.3456(5) 0.0705(19) Uani 1 1 d . . .
H16A H 0.5141 0.3098 0.3617 0.106 Uiso 1 1 calc R . .
H16B H 0.5144 0.2333 0.2978 0.106 Uiso 1 1 calc R . .
H16C H 0.4536 0.2383 0.4151 0.106 Uiso 1 1 calc R . .
C17 C 0.0910(6) 0.2446(3) 0.1888(4) 0.0556(16) Uani 1 1 d . . .
H17A H 0.0529 0.2832 0.2341 0.067 Uiso 1 1 calc R . .
H17B H 0.1167 0.2681 0.1204 0.067 Uiso 1 1 calc R . .
C18 C -0.0254(7) 0.1887(3) 0.1557(5) 0.073(2) Uani 1 1 d . . .
H18A H -0.1047 0.2135 0.1144 0.110 Uiso 1 1 calc R . .
H18B H -0.0551 0.1663 0.2226 0.110 Uiso 1 1 calc R . .
H18C H 0.0095 0.1508 0.1089 0.110 Uiso 1 1 calc R . .
C19 C 0.1896(5) 0.1716(3) 0.3569(4) 0.0416(12) Uani 1 1 d . . .
H19A H 0.1364 0.1274 0.3314 0.050 Uiso 1 1 calc R . .
H19B H 0.2777 0.1551 0.3987 0.050 Uiso 1 1 calc R . .
C20 C 0.1058(6) 0.2138(4) 0.4363(4) 0.0686(19) Uani 1 1 d . . .
H20A H 0.0886 0.1822 0.4987 0.103 Uiso 1 1 calc R . .
H20B H 0.0167 0.2291 0.3968 0.103 Uiso 1 1 calc R . .
H20C H 0.1584 0.2569 0.4643 0.103 Uiso 1 1 calc R . .
N1 N -0.6595(3) 0.1100(2) -0.3991(3) 0.0254(8) Uani 1 1 d . . .
N2 N -0.4382(4) 0.09649(19) -0.5647(3) 0.0252(8) Uani 1 1 d . . .
S1 S -0.23967(11) 0.02676(6) -0.04296(8) 0.0248(2) Uani 1 1 d . . .
S2 S -0.03210(11) 0.01640(6) -0.19520(8) 0.0252(3) Uani 1 1 d . . .
Pd1 Pd 0.0000 0.0000 0.0000 0.02140(14) Uani 1 2 d S . .

loop_
_atom_site_aniso_label
_atom_site_aniso_U_11
_atom_site_aniso_U_22
_atom_site_aniso_U_33
_atom_site_aniso_U_23
_atom_site_aniso_U_13
_atom_site_aniso_U_12
C1 0.022(2) 0.0223(19) 0.018(2) 0.0014(15) 0.0040(16) -0.0020(16)
C2 0.019(2) 0.023(2) 0.0134(18) 0.0011(14) 0.0020(15) 0.0011(15)
C3 0.018(2) 0.023(2) 0.0187(19) 0.0002(15) 0.0015(15) -0.0005(16)
C4 0.022(2) 0.038(2) 0.0148(19) 0.0037(16) 0.0020(16) -0.0033(18)
C5 0.020(2) 0.045(3) 0.023(2) 0.0019(19) 0.0052(17) -0.0015(19)
C6 0.011(2) 0.052(3) 0.030(2) 0.004(2) 0.0021(17) 0.0052(19)
C7 0.020(2) 0.022(2) 0.0175(19) 0.0003(15) 0.0001(15) -0.0031(16)
C8 0.024(2) 0.0190(19) 0.0144(18) -0.0007(14) 0.0006(15) -0.0006(16)
C9 0.027(2) 0.031(2) 0.023(2) 0.0015(17) 0.0086(18) 0.0045(18)
C10 0.031(2) 0.038(3) 0.029(2) 0.0007(19) 0.0147(19) 0.003(2)
C11 0.040(3) 0.035(2) 0.015(2) 0.0028(17) 0.0053(19) 0.003(2)
C12 0.024(2) 0.0209(19) 0.0172(19) -0.0033(15) 0.0016(15) -0.0027(16)
N3 0.064(3) 0.024(2) 0.024(2) 0.0018(15) 0.0007(18) 0.0066(19)
C13 0.079(4) 0.034(3) 0.043(3) -0.008(2) 0.026(3) -0.009(3)
C14 0.158(8) 0.089(5) 0.060(4) -0.021(4) 0.069(5) -0.038(5)
C15 0.093(5) 0.024(3) 0.038(3) -0.002(2) -0.009(3) 0.003(3)
C16 0.083(5) 0.035(3) 0.088(5) 0.001(3) -0.016(4) -0.013(3)
C17 0.089(4) 0.034(3) 0.038(3) 0.007(2) -0.021(3) 0.017(3)
C18 0.089(5) 0.056(4) 0.065(4) 0.007(3) -0.034(4) 0.016(4)
C19 0.047(3) 0.049(3) 0.029(3) 0.012(2) 0.005(2) 0.016(2)
C20 0.064(4) 0.108(6) 0.035(3) -0.001(3) 0.006(3) 0.025(4)
N1 0.0182(18) 0.036(2) 0.0215(18) 0.0027(15) 0.0002(14) 0.0012(15)
N2 0.029(2) 0.0292(19) 0.0171(17) 0.0024(14) 0.0009(14) 0.0006(15)
S1 0.0190(5) 0.0398(6) 0.0155(5) 0.0022(4) 0.0010(4) 0.0040(4)
S2 0.0184(5) 0.0382(7) 0.0189(5) 0.0007(4) 0.0010(4) 0.0033(4)
Pd1 0.0170(2) 0.0304(2) 0.0164(2) 0.00073(19) -0.00020(15) 0.0025(2)

loop_
_atom_type_symbol
_atom_type_description
_atom_type_scat_dispersion_real
_atom_type_scat_dispersion_imag
_atom_type_scat_source
C C 0.0033 0.0016 'International Tables Vol C Tables 4.2.6.8 and 6.1.1.4'
H H 0.0000 0.0000 'International Tables Vol C Tables 4.2.6.8 and 6.1.1.4'
N N 0.0061 0.0033 'International Tables Vol C Tables 4.2.6.8 and 6.1.1.4'
S S 0.1246 0.1234 'International Tables Vol C Tables 4.2.6.8 and 6.1.1.4'
Pd Pd -0.9988 1.0072 'International Tables Vol C Tables 4.2.6.8 and 6.1.1.4'

loop_
_geom_angle_atom_site_label_1
_geom_angle_atom_site_label_2
_geom_angle_atom_site_label_3
_geom_angle
_geom_angle_site_symmetry_1
_geom_angle_site_symmetry_3
_geom_angle_publ_flag
C2 C1 S2 125.9(3) . . ?
C2 C1 S1 126.3(3) . . ?
S2 C1 S1 107.8(2) . . ?
C1 C2 C3 126.6(3) . . ?
C1 C2 C8 127.3(4) . . ?
C3 C2 C8 105.6(3) . . ?
C4 C3 C7 117.4(3) . . ?
C4 C3 C2 133.4(3) . . ?
C7 C3 C2 109.2(3) . . ?
C5 C4 C3 117.6(3) . . ?
C5 C4 H4 121.2 . . ?
C3 C4 H4 121.2 . . ?
C4 C5 C6 119.8(4) . . ?
C4 C5 H5 120.1 . . ?
C6 C5 H5 120.1 . . ?
N1 C6 C5 124.4(4) . . ?
N1 C6 H6 117.8 . . ?
C5 C6 H6 117.8 . . ?
N1 C7 C3 125.7(4) . . ?
N1 C7 C12 126.2(3) . . ?
C3 C7 C12 108.0(3) . . ?
C9 C8 C12 117.3(3) . . ?
C9 C8 C2 133.8(3) . . ?
C12 C8 C2 108.9(3) . . ?
C10 C9 C8 117.5(4) . . ?
C10 C9 H9 121.2 . . ?
C8 C9 H9 121.2 . . ?
C11 C10 C9 120.7(4) . . ?
C11 C10 H10 119.7 . . ?
C9 C10 H10 119.7 . . ?
N2 C11 C10 123.5(4) . . ?
N2 C11 H11 118.2 . . ?
C10 C11 H11 118.2 . . ?
N2 C12 C8 125.7(4) . . ?
N2 C12 C7 126.1(3) . . ?
C8 C12 C7 108.2(3) . . ?
C13 N3 C19 105.1(4) . . ?
C13 N3 C15 111.5(4) . . ?
C19 N3 C15 112.0(4) . . ?
C13 N3 C17 111.8(4) . . ?
C19 N3 C17 110.6(4) . . ?
C15 N3 C17 106.0(4) . . ?
N3 C13 C14 113.7(5) . . ?
N3 C13 H13A 108.8 . . ?
C14 C13 H13A 108.8 . . ?
N3 C13 H13B 108.8 . . ?
C14 C13 H13B 108.8 . . ?
H13A C13 H13B 107.7 . . ?
C13 C14 H14A 109.5 . . ?
C13 C14 H14B 109.5 . . ?
H14A C14 H14B 109.5 . . ?
C13 C14 H14C 109.5 . . ?
H14A C14 H14C 109.5 . . ?
H14B C14 H14C 109.5 . . ?
N3 C15 C16 115.7(4) . . ?
N3 C15 H15A 108.3 . . ?
C16 C15 H15A 108.3 . . ?
N3 C15 H15B 108.3 . . ?
C16 C15 H15B 108.3 . . ?
H15A C15 H15B 107.4 . . ?
C15 C16 H16A 109.5 . . ?
C15 C16 H16B 109.5 . . ?
H16A C16 H16B 109.5 . . ?
C15 C16 H16C 109.5 . . ?
H16A C16 H16C 109.5 . . ?
H16B C16 H16C 109.5 . . ?
C18 C17 N3 116.2(4) . . ?
C18 C17 H17A 108.2 . . ?
N3 C17 H17A 108.2 . . ?
C18 C17 H17B 108.2 . . ?
N3 C17 H17B 108.2 . . ?
H17A C17 H17B 107.4 . . ?
C17 C18 H18A 109.5 . . ?
C17 C18 H18B 109.5 . . ?
H18A C18 H18B 109.5 . . ?
C17 C18 H18C 109.5 . . ?
H18A C18 H18C 109.5 . . ?
H18B C18 H18C 109.5 . . ?
C20 C19 N3 115.6(4) . . ?
C20 C19 H19A 108.4 . . ?
N3 C19 H19A 108.4 . . ?
C20 C19 H19B 108.4 . . ?
N3 C19 H19B 108.4 . . ?
H19A C19 H19B 107.5 . . ?
C19 C20 H20A 109.5 . . ?
C19 C20 H20B 109.5 . . ?
H20A C20 H20B 109.5 . . ?
C19 C20 H20C 109.5 . . ?
H20A C20 H20C 109.5 . . ?
H20B C20 H20C 109.5 . . ?
C6 N1 C7 115.0(3) . . ?
C12 N2 C11 115.3(3) . . ?
C1 S1 Pd1 88.71(13) . . ?
C1 S2 Pd1 88.77(13) . . ?
S1 Pd1 S1 180.00(5) . 3 ?
S1 Pd1 S2 105.28(4) . 3 ?
S1 Pd1 S2 74.72(4) 3 3 ?
S1 Pd1 S2 74.72(4) . . ?
S1 Pd1 S2 105.28(4) 3 . ?
S2 Pd1 S2 180.00(5) 3 . ?

loop_
_geom_bond_atom_site_label_1
_geom_bond_atom_site_label_2
_geom_bond_distance
_geom_bond_site_symmetry_2
_geom_bond_publ_flag
C1 C2 1.372(5) . ?
C1 S2 1.743(4) . ?
C1 S1 1.749(4) . ?
C2 C3 1.465(5) . ?
C2 C8 1.472(5) . ?
C3 C4 1.393(5) . ?
C3 C7 1.407(5) . ?
C4 C5 1.386(6) . ?
C4 H4 0.9300 . ?
C5 C6 1.387(5) . ?
C5 H5 0.9300 . ?
C6 N1 1.335(5) . ?
C6 H6 0.9300 . ?
C7 N1 1.336(5) . ?
C7 C12 1.466(5) . ?
C8 C9 1.392(5) . ?
C8 C12 1.407(5) . ?
C9 C10 1.382(5) . ?
C9 H9 0.9300 . ?
C10 C11 1.377(6) . ?
C10 H10 0.9300 . ?
C11 N2 1.345(5) . ?
C11 H11 0.9300 . ?
C12 N2 1.330(5) . ?
N3 C13 1.507(6) . ?
N3 C19 1.509(5) . ?
N3 C15 1.511(6) . ?
N3 C17 1.513(6) . ?
C13 C14 1.533(7) . ?
C13 H13A 0.9700 . ?
C13 H13B 0.9700 . ?
C14 H14A 0.9600 . ?
C14 H14B 0.9600 . ?
C14 H14C 0.9600 . ?
C15 C16 1.511(8) . ?
C15 H15A 0.9700 . ?
C15 H15B 0.9700 . ?
C16 H16A 0.9600 . ?
C16 H16B 0.9600 . ?
C16 H16C 0.9600 . ?
C17 C18 1.511(8) . ?
C17 H17A 0.9700 . ?
C17 H17B 0.9700 . ?
C18 H18A 0.9600 . ?
C18 H18B 0.9600 . ?
C18 H18C 0.9600 . ?
C19 C20 1.503(7) . ?
C19 H19A 0.9700 . ?
C19 H19B 0.9700 . ?
C20 H20A 0.9600 . ?
C20 H20B 0.9600 . ?
C20 H20C 0.9600 . ?
S1 Pd1 2.3225(10) . ?
S2 Pd1 2.3247(10) . ?
Pd1 S1 2.3225(10) 3 ?
Pd1 S2 2.3247(10) 3 ?
